data_4076910
loop_
_publ_author_name
'Ma, Kuangbiao'
'Fabrizi de Biani, Fabrizia'
'Bolte, Michael'
'Zanello, Piero'
'Wagner, Matthias'

_publ_section_title
;
 Electronic Communication in a Series of Novel Multistep Redox Systems
;
_journal_issue 19
_journal_name_full Organometallics
_journal_page_first 3979
_journal_paper_doi 10.1021/om020284r
_journal_volume 21
_journal_year 2002
_chemical_formula_moiety 'C44 H40 B2 Fe N6 O2, 2 (P F6)'
_chemical_formula_sum 'C44 H40 B2 F12 Fe N6 O2 P2'
_chemical_formula_weight 1052.23
_chemical_name_systematic
; 
 ? 
;
_space_group_IT_number 2
_symmetry_cell_setting triclinic
_symmetry_space_group_name_Hall '-P 1'
_symmetry_space_group_name_H-M 'P -1'
_atom_sites_solution_hydrogens difmap
_atom_sites_solution_primary direct
_atom_sites_solution_secondary difmap
_audit_creation_method SHELXL97
_cell_angle_alpha 78.978(11)
_cell_angle_beta 70.686(13)
_cell_angle_gamma 73.034(12)
_cell_formula_units_Z 1
_cell_length_a 8.8743(17)
_cell_length_b 10.6517(14)
_cell_length_c 12.7524(18)
_cell_measurement_reflns_used 153
_cell_measurement_temperature 146(2)
_cell_measurement_theta_max 23
_cell_measurement_theta_min 3
_cell_volume 1082.1(3)
_computing_cell_refinement 'SMART (Siemens, 1995)'
_computing_data_collection 'SMART (Siemens, 1995)'
_computing_data_reduction 'SAINT (Siemens, 1995)'
_computing_publication_material 'CIF in SHELXL-97 (sheldrick, 1997)'
_computing_structure_refinement 'SHELXL-97 (Sheldrick, 1997)'
_computing_structure_solution 'SHELXS-96 (Sheldrick, 1996)'
_diffrn_ambient_temperature 146(2)
_diffrn_measured_fraction_theta_full 0.852
_diffrn_measured_fraction_theta_max 0.852
_diffrn_measurement_device SIEMENS_SMART
_diffrn_measurement_method \w
_diffrn_radiation_monochromator graphite
_diffrn_radiation_source 'normal-focus sealed tube'
_diffrn_radiation_type MoK\a
_diffrn_radiation_wavelength 0.71073
_diffrn_reflns_av_R_equivalents 0.0201
_diffrn_reflns_av_sigmaI/netI 0.0246
_diffrn_reflns_limit_h_max 13
_diffrn_reflns_limit_h_min -12
_diffrn_reflns_limit_k_max 15
_diffrn_reflns_limit_k_min -15
_diffrn_reflns_limit_l_max 19
_diffrn_reflns_limit_l_min -17
_diffrn_reflns_number 20372
_diffrn_reflns_theta_full 32.43
_diffrn_reflns_theta_max 32.43
_diffrn_reflns_theta_min 1.70
_diffrn_standards_decay_% 0.0
_diffrn_standards_interval_time 600
_diffrn_standards_number 343
_exptl_absorpt_coefficient_mu 0.523
_exptl_absorpt_correction_T_max 1.0000
_exptl_absorpt_correction_T_min 0.9075
_exptl_absorpt_correction_type 'empirical by SADABS (Sheldrick, 2000)'
_exptl_crystal_colour dark_violet
_exptl_crystal_density_diffrn 1.615
_exptl_crystal_description thick_plate
_exptl_crystal_F_000 536
_exptl_crystal_size_max 1.00
_exptl_crystal_size_mid 0.32
_exptl_crystal_size_min 0.18
_refine_diff_density_max 0.460
_refine_diff_density_min -0.389
_refine_diff_density_rms 0.055
_refine_ls_extinction_coef 0.0016(12)
_refine_ls_extinction_expression Fc^*^=kFc[1+0.001xFc^2^\l^3^/sin(2\q)]^-1/4^
_refine_ls_extinction_method SHELXL-97
_refine_ls_goodness_of_fit_all 1.543
_refine_ls_goodness_of_fit_obs 1.620
_refine_ls_hydrogen_treatment 'all H atom parameters refined'
_refine_ls_matrix_type full
_refine_ls_number_parameters 394
_refine_ls_number_reflns 6643
_refine_ls_number_restraints 0
_refine_ls_restrained_S_all 1.543
_refine_ls_restrained_S_obs 1.620
_refine_ls_R_factor_all 0.0426
_refine_ls_R_factor_obs 0.0335
_refine_ls_shift/esd_max 0.002
_refine_ls_shift/esd_mean 0.000
_refine_ls_structure_factor_coef Fsqd
_refine_ls_weighting_details 'w=1/[\s^2^(Fo^2^)+(0.04P)^2^] where P=(Fo^2^+2Fc^2^)/3'
_refine_ls_weighting_scheme calc
_refine_ls_wR_factor_all 0.0943
_refine_ls_wR_factor_obs 0.0914
_reflns_number_observed 5710
_reflns_number_total 6643
_reflns_observed_criterion I>2sigma(I)
_cod_data_source_file om020284r.cif
_cod_data_source_block '[8](PF6)2'
_cod_depositor_comments
;
The following automatic conversions were performed:

'_refine_ls_weighting_scheme' value 'calc
w=1/[\s^2^(Fo^2^)+(0.04P)^2^] where P=(Fo^2^+2Fc^2^)/3' was changed
to 'calc'. New tag '_refine_ls_weighting_details' was created. The
value of the new tag was set to 'w=1/[\s^2^(Fo^2^)+(0.04P)^2^] where
P=(Fo^2^+2Fc^2^)/3'.

Automatic conversion script
Id: cif_fix_values 3143 2015-03-26 13:38:13Z robertas 
;
_cod_database_code 4076910

loop_
_symmetry_equiv_pos_as_xyz
'x, y, z'
'-x, -y, -z'

loop_
_atom_site_label
_atom_site_type_symbol
_atom_site_fract_x
_atom_site_fract_y
_atom_site_fract_z
_atom_site_U_iso_or_equiv
_atom_site_adp_type
_atom_site_occupancy
_atom_site_symmetry_multiplicity
_atom_site_calc_flag
_atom_site_refinement_flags
Fe1 Fe 0.5000 0.0000 0.5000 0.01286(7) Uani 1 2 d S
C11 C 0.28322(14) 0.14356(10) 0.54832(9) 0.0150(2) Uani 1 1 d .
C32 C -0.07683(14) 0.35398(11) 0.69587(10) 0.0169(2) Uani 1 1 d .
C43 C -0.38168(16) 0.03937(12) 0.81154(11) 0.0222(2) Uani 1 1 d .
C26 C 0.16544(16) 0.08389(13) 0.83069(10) 0.0216(2) Uani 1 1 d .
C23 C -0.04829(16) 0.32151(13) 0.89341(11) 0.0235(3) Uani 1 1 d .
C15 C 0.32799(15) 0.12797(11) 0.43174(10) 0.0177(2) Uani 1 1 d .
O44 O -0.52201(12) -0.12023(9) 0.91525(8) 0.0276(2) Uani 1 1 d .
C25 C 0.13448(17) 0.11646(14) 0.93710(11) 0.0261(3) Uani 1 1 d .
N21 N 0.09258(12) 0.16696(9) 0.75814(8) 0.01587(19) Uani 1 1 d .
C14 C 0.48535(15) 0.15510(11) 0.37759(10) 0.0211(2) Uani 1 1 d .
C33 C -0.18495(16) 0.47625(12) 0.68916(12) 0.0245(3) Uani 1 1 d .
C45 C -0.22469(16) -0.18537(12) 0.82220(10) 0.0211(2) Uani 1 1 d .
N31 N -0.02016(12) 0.27629(9) 0.61167(8) 0.01631(19) Uani 1 1 d .
N1 N 0.05077(13) 0.02251(10) 0.63495(9) 0.0202(2) Uani 1 1 d .
C47 C -0.5166(2) -0.25280(16) 0.96496(16) 0.0394(4) Uani 1 1 d .
C44 C -0.37505(16) -0.09260(12) 0.85122(10) 0.0208(2) Uani 1 1 d .
C42 C -0.24302(16) 0.07811(12) 0.74172(11) 0.0219(2) Uani 1 1 d .
C46 C -0.08489(16) -0.14547(12) 0.75316(10) 0.0202(2) Uani 1 1 d .
C36 C -0.06931(15) 0.31522(13) 0.51908(11) 0.0226(3) Uani 1 1 d .
B1 B 0.10888(16) 0.13847(12) 0.63439(11) 0.0158(2) Uani 1 1 d .
C41 C -0.09056(15) -0.01386(11) 0.70975(10) 0.0181(2) Uani 1 1 d .
C22 C -0.01122(14) 0.28392(11) 0.78845(10) 0.0171(2) Uani 1 1 d .
C35 C -0.18061(17) 0.43590(14) 0.50888(12) 0.0278(3) Uani 1 1 d .
C12 C 0.41720(15) 0.18038(11) 0.56368(11) 0.0182(2) Uani 1 1 d .
C34 C -0.23755(17) 0.51605(13) 0.59421(13) 0.0281(3) Uani 1 1 d .
C24 C 0.02660(18) 0.23543(15) 0.96846(11) 0.0279(3) Uani 1 1 d .
C13 C 0.54006(16) 0.18667(11) 0.45946(11) 0.0223(3) Uani 1 1 d .
P P 0.69701(4) 0.49767(3) 0.20224(3) 0.02371(9) Uani 1 1 d .
F6 F 0.72876(13) 0.34349(8) 0.19221(9) 0.0476(3) Uani 1 1 d .
F4 F 0.79323(11) 0.52055(9) 0.07258(7) 0.0371(2) Uani 1 1 d .
F5 F 0.66810(12) 0.65019(8) 0.21223(8) 0.0381(2) Uani 1 1 d .
F3 F 0.86743(11) 0.46632(9) 0.23261(8) 0.0399(2) Uani 1 1 d .
F2 F 0.60185(12) 0.47522(11) 0.33216(7) 0.0437(2) Uani 1 1 d .
F1 F 0.52871(11) 0.52717(9) 0.17213(8) 0.0383(2) Uani 1 1 d .
H12 H 0.4214(17) 0.1992(14) 0.6298(12) 0.018(3) Uiso 1 1 d .
H15 H 0.2609(18) 0.1015(14) 0.3975(12) 0.020(4) Uiso 1 1 d .
H24 H 0.004(2) 0.2575(17) 1.0400(15) 0.041(5) Uiso 1 1 d .
H46 H 0.0211(18) -0.2102(14) 0.7326(12) 0.017(3) Uiso 1 1 d .
H36 H -0.0313(18) 0.2528(14) 0.4650(12) 0.017(3) Uiso 1 1 d .
H45 H -0.223(2) -0.2722(16) 0.8510(13) 0.026(4) Uiso 1 1 d .
H14 H 0.544(2) 0.1472(16) 0.3047(14) 0.033(4) Uiso 1 1 d .
H33 H -0.2280(19) 0.5262(15) 0.7550(13) 0.023(4) Uiso 1 1 d .
H13 H 0.644(2) 0.2105(15) 0.4445(13) 0.027(4) Uiso 1 1 d .
H26 H 0.232(2) -0.0010(16) 0.8012(13) 0.028(4) Uiso 1 1 d .
H43 H -0.483(2) 0.1020(17) 0.8327(15) 0.039(5) Uiso 1 1 d .
H23 H -0.121(2) 0.4023(16) 0.9138(13) 0.027(4) Uiso 1 1 d .
H42 H -0.254(2) 0.1717(16) 0.7120(13) 0.032(4) Uiso 1 1 d .
H35 H -0.215(2) 0.4574(15) 0.4347(13) 0.028(4) Uiso 1 1 d .
H25 H 0.192(2) 0.0552(18) 0.9865(16) 0.046(5) Uiso 1 1 d .
H01 H 0.123(2) -0.0343(17) 0.6052(15) 0.035(5) Uiso 1 1 d .
H47C H -0.437(2) -0.2859(16) 1.0056(14) 0.034(4) Uiso 1 1 d .
H47B H -0.623(2) -0.2536(18) 1.0155(15) 0.045(5) Uiso 1 1 d .
H34 H -0.312(2) 0.5893(19) 0.5879(15) 0.043(5) Uiso 1 1 d .
H47A H -0.483(2) -0.3117(19) 0.9068(16) 0.045(5) Uiso 1 1 d .

loop_
_atom_site_aniso_label
_atom_site_aniso_U_11
_atom_site_aniso_U_22
_atom_site_aniso_U_33
_atom_site_aniso_U_23
_atom_site_aniso_U_13
_atom_site_aniso_U_12
Fe1 0.01140(12) 0.01152(11) 0.01389(12) -0.00185(8) -0.00331(9) -0.00031(8)
C11 0.0141(5) 0.0131(5) 0.0160(5) -0.0028(4) -0.0047(4) 0.0007(4)
C32 0.0133(5) 0.0164(5) 0.0193(5) -0.0030(4) -0.0020(4) -0.0037(4)
C43 0.0168(6) 0.0216(6) 0.0269(6) -0.0059(5) -0.0051(5) -0.0018(5)
C26 0.0194(6) 0.0239(6) 0.0194(6) 0.0002(5) -0.0068(5) -0.0022(5)
C23 0.0216(6) 0.0263(6) 0.0217(6) -0.0097(5) -0.0022(5) -0.0049(5)
C15 0.0173(6) 0.0173(5) 0.0156(5) -0.0024(4) -0.0061(4) 0.0019(4)
O44 0.0224(5) 0.0284(5) 0.0284(5) 0.0022(4) -0.0031(4) -0.0092(4)
C25 0.0243(7) 0.0369(7) 0.0170(6) 0.0015(5) -0.0084(5) -0.0075(6)
N21 0.0136(5) 0.0175(4) 0.0149(4) -0.0027(3) -0.0034(4) -0.0018(4)
C14 0.0195(6) 0.0164(5) 0.0173(6) 0.0015(4) 0.0008(5) 0.0016(5)
C33 0.0200(6) 0.0182(6) 0.0315(7) -0.0045(5) -0.0041(5) -0.0018(5)
C45 0.0259(6) 0.0199(6) 0.0198(6) 0.0005(4) -0.0106(5) -0.0065(5)
N31 0.0130(5) 0.0174(4) 0.0165(5) -0.0020(3) -0.0041(4) -0.0009(4)
N1 0.0141(5) 0.0186(5) 0.0256(5) -0.0094(4) -0.0007(4) -0.0018(4)
C47 0.0338(9) 0.0329(8) 0.0452(10) 0.0092(7) -0.0050(8) -0.0150(7)
C44 0.0207(6) 0.0253(6) 0.0181(6) -0.0019(4) -0.0062(5) -0.0078(5)
C42 0.0185(6) 0.0175(5) 0.0286(7) -0.0047(5) -0.0050(5) -0.0038(5)
C46 0.0198(6) 0.0204(6) 0.0209(6) -0.0044(4) -0.0090(5) -0.0010(5)
C36 0.0176(6) 0.0292(6) 0.0190(6) -0.0013(5) -0.0064(5) -0.0026(5)
B1 0.0146(6) 0.0165(6) 0.0156(6) -0.0042(4) -0.0055(5) 0.0003(5)
C41 0.0163(6) 0.0198(5) 0.0198(6) -0.0057(4) -0.0060(5) -0.0036(4)
C22 0.0136(5) 0.0183(5) 0.0180(5) -0.0041(4) -0.0019(4) -0.0038(4)
C35 0.0189(6) 0.0320(7) 0.0289(7) 0.0070(5) -0.0105(5) -0.0037(5)
C12 0.0181(6) 0.0133(5) 0.0236(6) -0.0046(4) -0.0080(5) -0.0008(4)
C34 0.0185(6) 0.0207(6) 0.0391(8) 0.0043(5) -0.0086(6) -0.0002(5)
C24 0.0274(7) 0.0422(8) 0.0164(6) -0.0066(5) -0.0050(5) -0.0114(6)
C13 0.0176(6) 0.0131(5) 0.0325(7) -0.0008(5) -0.0047(5) -0.0023(5)
P 0.02386(18) 0.02311(17) 0.02368(17) -0.00212(13) -0.00550(14) -0.00697(14)
F6 0.0463(6) 0.0244(4) 0.0738(7) -0.0048(4) -0.0178(5) -0.0112(4)
F4 0.0390(5) 0.0438(5) 0.0252(4) -0.0115(4) 0.0019(4) -0.0132(4)
F5 0.0424(5) 0.0259(4) 0.0401(5) -0.0127(4) -0.0015(4) -0.0057(4)
F3 0.0308(5) 0.0416(5) 0.0508(6) 0.0053(4) -0.0188(4) -0.0127(4)
F2 0.0406(5) 0.0661(7) 0.0247(4) 0.0068(4) -0.0065(4) -0.0246(5)
F1 0.0281(5) 0.0496(5) 0.0380(5) 0.0025(4) -0.0135(4) -0.0109(4)

loop_
_atom_type_symbol
_atom_type_description
_atom_type_scat_dispersion_real
_atom_type_scat_dispersion_imag
_atom_type_scat_source
C C 0.0033 0.0016 'International Tables Vol C Tables 4.2.6.8 and 6.1.1.4'
H H 0.0000 0.0000 'International Tables Vol C Tables 4.2.6.8 and 6.1.1.4'
B B 0.0013 0.0007 'International Tables Vol C Tables 4.2.6.8 and 6.1.1.4'
N N 0.0061 0.0033 'International Tables Vol C Tables 4.2.6.8 and 6.1.1.4'
O O 0.0106 0.0060 'International Tables Vol C Tables 4.2.6.8 and 6.1.1.4'
F F 0.0171 0.0103 'International Tables Vol C Tables 4.2.6.8 and 6.1.1.4'
P P 0.1023 0.0942 'International Tables Vol C Tables 4.2.6.8 and 6.1.1.4'
Fe Fe 0.3463 0.8444 'International Tables Vol C Tables 4.2.6.8 and 6.1.1.4'

loop_
_geom_angle_atom_site_label_1
_geom_angle_atom_site_label_2
_geom_angle_atom_site_label_3
_geom_angle
_geom_angle_site_symmetry_1
_geom_angle_site_symmetry_3
C15 Fe1 C15 179.999(2) . 2_656
C15 Fe1 C14 139.20(5) . 2_656
C15 Fe1 C14 40.80(5) 2_656 2_656
C15 Fe1 C14 40.80(5) . .
C15 Fe1 C14 139.20(5) 2_656 .
C14 Fe1 C14 180.00(8) 2_656 .
C15 Fe1 C13 111.89(5) . 2_656
C15 Fe1 C13 68.11(5) 2_656 2_656
C14 Fe1 C13 40.28(5) 2_656 2_656
C14 Fe1 C13 139.72(5) . 2_656
C15 Fe1 C13 68.11(5) . .
C15 Fe1 C13 111.89(5) 2_656 .
C14 Fe1 C13 139.72(5) 2_656 .
C14 Fe1 C13 40.28(5) . .
C13 Fe1 C13 179.998(1) 2_656 .
C15 Fe1 C12 67.98(5) . .
C15 Fe1 C12 112.02(5) 2_656 .
C14 Fe1 C12 112.22(5) 2_656 .
C14 Fe1 C12 67.78(5) . .
C13 Fe1 C12 139.81(5) 2_656 .
C13 Fe1 C12 40.18(5) . .
C15 Fe1 C12 112.02(5) . 2_656
C15 Fe1 C12 67.98(5) 2_656 2_656
C14 Fe1 C12 67.78(5) 2_656 2_656
C14 Fe1 C12 112.22(5) . 2_656
C13 Fe1 C12 40.19(5) 2_656 2_656
C13 Fe1 C12 139.81(5) . 2_656
C12 Fe1 C12 180.000(1) . 2_656
C15 Fe1 C11 40.91(4) . .
C15 Fe1 C11 139.09(4) 2_656 .
C14 Fe1 C11 111.20(5) 2_656 .
C14 Fe1 C11 68.80(5) . .
C13 Fe1 C11 111.54(5) 2_656 .
C13 Fe1 C11 68.46(5) . .
C12 Fe1 C11 40.64(4) . .
C12 Fe1 C11 139.36(4) 2_656 .
C15 Fe1 C11 139.10(4) . 2_656
C15 Fe1 C11 40.90(4) 2_656 2_656
C14 Fe1 C11 68.80(5) 2_656 2_656
C14 Fe1 C11 111.20(5) . 2_656
C13 Fe1 C11 68.46(5) 2_656 2_656
C13 Fe1 C11 111.54(5) . 2_656
C12 Fe1 C11 139.36(5) . 2_656
C12 Fe1 C11 40.64(4) 2_656 2_656
C11 Fe1 C11 179.998(2) . 2_656
C15 C11 C12 106.13(10) . .
C15 C11 B1 124.40(10) . .
C12 C11 B1 129.00(10) . .
C15 C11 Fe1 68.44(6) . .
C12 C11 Fe1 69.60(7) . .
B1 C11 Fe1 132.48(8) . .
N31 C32 C33 121.39(11) . .
N31 C32 C22 109.16(10) . .
C33 C32 C22 129.40(11) . .
C42 C43 C44 120.94(12) . .
N21 C26 C25 120.55(12) . .
C22 C23 C24 117.73(12) . .
C14 C15 C11 108.87(11) . .
C14 C15 Fe1 70.05(7) . .
C11 C15 Fe1 70.65(6) . .
C44 O44 C47 116.96(11) . .
C24 C25 C26 119.26(12) . .
C26 N21 C22 120.11(10) . .
C26 N21 B1 125.89(10) . .
C22 N21 B1 113.93(9) . .
C13 C14 C15 107.80(11) . .
C13 C14 Fe1 70.22(7) . .
C15 C14 Fe1 69.15(6) . .
C32 C33 C34 117.90(13) . .
C46 C45 C44 119.87(11) . .
C36 N31 C32 120.84(10) . .
C36 N31 B1 125.36(10) . .
C32 N31 B1 113.80(9) . .
C41 N1 B1 127.20(11) . .
O44 C44 C43 115.78(11) . .
O44 C44 C45 125.30(11) . .
C43 C44 C45 118.91(12) . .
C43 C42 C41 121.21(11) . .
C45 C46 C41 121.91(12) . .
N31 C36 C35 120.23(13) . .
N1 B1 C11 115.16(10) . .
N1 B1 N21 112.92(10) . .
C11 B1 N21 112.83(9) . .
N1 B1 N31 112.63(10) . .
C11 B1 N31 107.54(9) . .
N21 B1 N31 93.66(8) . .
C46 C41 C42 117.11(11) . .
C46 C41 N1 120.69(11) . .
C42 C41 N1 122.18(11) . .
N21 C22 C23 122.13(11) . .
N21 C22 C32 109.32(10) . .
C23 C22 C32 128.50(11) . .
C34 C35 C36 119.09(12) . .
C13 C12 C11 108.96(11) . .
C13 C12 Fe1 69.69(7) . .
C11 C12 Fe1 69.76(6) . .
C35 C34 C33 120.53(12) . .
C25 C24 C23 120.21(12) . .
C14 C13 C12 108.24(11) . .
C14 C13 Fe1 69.50(7) . .
C12 C13 Fe1 70.13(7) . .
F5 P F1 90.65(5) . .
F5 P F4 89.52(5) . .
F1 P F4 90.02(5) . .
F5 P F2 90.24(6) . .
F1 P F2 90.39(5) . .
F4 P F2 179.53(5) . .
F5 P F6 179.20(5) . .
F1 P F6 90.13(5) . .
F4 P F6 90.32(6) . .
F2 P F6 89.92(6) . .
F5 P F3 89.92(5) . .
F1 P F3 179.43(5) . .
F4 P F3 90.00(5) . .
F2 P F3 89.60(5) . .
F6 P F3 89.30(5) . .

loop_
_geom_bond_atom_site_label_1
_geom_bond_atom_site_label_2
_geom_bond_distance
_geom_bond_site_symmetry_2
Fe1 C15 2.0388(12) .
Fe1 C15 2.0388(12) 2_656
Fe1 C14 2.0508(12) 2_656
Fe1 C14 2.0508(12) .
Fe1 C13 2.0603(12) 2_656
Fe1 C13 2.0603(12) .
Fe1 C12 2.0662(12) .
Fe1 C12 2.0662(12) 2_656
Fe1 C11 2.0684(12) .
Fe1 C11 2.0684(12) 2_656
C11 C15 1.4355(16) .
C11 C12 1.4358(16) .
C11 B1 1.5825(17) .
C32 N31 1.3529(15) .
C32 C33 1.3808(17) .
C32 C22 1.4677(16) .
C43 C42 1.3814(18) .
C43 C44 1.3910(18) .
C26 N21 1.3438(15) .
C26 C25 1.3838(18) .
C23 C22 1.3772(17) .
C23 C24 1.3886(19) .
C15 C14 1.4255(17) .
O44 C44 1.3719(15) .
O44 C47 1.4271(18) .
C25 C24 1.384(2) .
N21 C22 1.3524(15) .
N21 B1 1.6155(16) .
C14 C13 1.4155(19) .
C33 C34 1.3877(19) .
C45 C46 1.3918(18) .
C45 C44 1.3919(18) .
N31 C36 1.3432(15) .
N31 B1 1.6206(16) .
N1 C41 1.4085(16) .
N1 B1 1.4688(16) .
C42 C41 1.4038(18) .
C46 C41 1.3981(17) .
C36 C35 1.3874(18) .
C35 C34 1.381(2) .
C12 C13 1.4176(18) .
P F5 1.5924(9) .
P F1 1.5925(9) .
P F4 1.5986(9) .
P F2 1.5989(10) .
P F6 1.6060(9) .
P F3 1.6099(10) .

loop_
_geom_torsion_atom_site_label_1
_geom_torsion_atom_site_label_2
_geom_torsion_atom_site_label_3
_geom_torsion_atom_site_label_4
_geom_torsion
_geom_torsion_site_symmetry_1
C15 Fe1 C11 C15 179.998(2) 2_656
C14 Fe1 C11 C15 -142.40(7) 2_656
C14 Fe1 C11 C15 37.60(7) .
C13 Fe1 C11 C15 -99.01(8) 2_656
C13 Fe1 C11 C15 80.99(8) .
C12 Fe1 C11 C15 117.76(10) .
C12 Fe1 C11 C15 -62.24(10) 2_656
C11 Fe1 C11 C15 -179(9) 2_656
C15 Fe1 C11 C12 -117.76(10) .
C15 Fe1 C11 C12 62.24(10) 2_656
C14 Fe1 C11 C12 99.84(8) 2_656
C14 Fe1 C11 C12 -80.16(8) .
C13 Fe1 C11 C12 143.24(7) 2_656
C13 Fe1 C11 C12 -36.76(7) .
C12 Fe1 C11 C12 180.0 2_656
C11 Fe1 C11 C12 64(9) 2_656
C15 Fe1 C11 B1 117.51(13) .
C15 Fe1 C11 B1 -62.50(13) 2_656
C14 Fe1 C11 B1 -24.90(12) 2_656
C14 Fe1 C11 B1 155.10(12) .
C13 Fe1 C11 B1 18.50(12) 2_656
C13 Fe1 C11 B1 -161.50(12) .
C12 Fe1 C11 B1 -124.74(13) .
C12 Fe1 C11 B1 55.26(13) 2_656
C11 Fe1 C11 B1 -61(9) 2_656
C12 C11 C15 C14 -0.16(12) .
B1 C11 C15 C14 172.58(10) .
Fe1 C11 C15 C14 -59.86(8) .
C12 C11 C15 Fe1 59.70(7) .
B1 C11 C15 Fe1 -127.56(11) .
C15 Fe1 C15 C14 55(15) 2_656
C14 Fe1 C15 C14 180.000(1) 2_656
C13 Fe1 C15 C14 -142.45(8) 2_656
C13 Fe1 C15 C14 37.55(8) .
C12 Fe1 C15 C14 81.03(8) .
C12 Fe1 C15 C14 -98.97(8) 2_656
C11 Fe1 C15 C14 119.47(10) .
C11 Fe1 C15 C14 -60.53(10) 2_656
C15 Fe1 C15 C11 -65(15) 2_656
C14 Fe1 C15 C11 60.53(10) 2_656
C14 Fe1 C15 C11 -119.47(10) .
C13 Fe1 C15 C11 98.08(7) 2_656
C13 Fe1 C15 C11 -81.92(7) .
C12 Fe1 C15 C11 -38.44(7) .
C12 Fe1 C15 C11 141.56(7) 2_656
C11 Fe1 C15 C11 180.0 2_656
N21 C26 C25 C24 0.4(2) .
C25 C26 N21 C22 0.43(18) .
C25 C26 N21 B1 -176.24(11) .
C11 C15 C14 C13 0.40(13) .
Fe1 C15 C14 C13 -59.83(8) .
C11 C15 C14 Fe1 60.23(8) .
C15 Fe1 C14 C13 118.98(10) .
C15 Fe1 C14 C13 -61.01(10) 2_656
C14 Fe1 C14 C13 -173(44) 2_656
C13 Fe1 C14 C13 179.999(2) 2_656
C12 Fe1 C14 C13 37.40(7) .
C12 Fe1 C14 C13 -142.60(7) 2_656
C11 Fe1 C14 C13 81.29(8) .
C11 Fe1 C14 C13 -98.71(8) 2_656
C15 Fe1 C14 C15 180.0 2_656
C14 Fe1 C14 C15 68(44) 2_656
C13 Fe1 C14 C15 61.01(10) 2_656
C13 Fe1 C14 C15 -118.98(10) .
C12 Fe1 C14 C15 -81.58(8) .
C12 Fe1 C14 C15 98.42(8) 2_656
C11 Fe1 C14 C15 -37.70(7) .
C11 Fe1 C14 C15 142.31(7) 2_656
N31 C32 C33 C34 1.64(18) .
C22 C32 C33 C34 -175.24(12) .
C33 C32 N31 C36 -0.89(18) .
C22 C32 N31 C36 176.56(10) .
C33 C32 N31 B1 178.55(11) .
C22 C32 N31 B1 -3.99(13) .
C47 O44 C44 C43 -174.79(13) .
C47 O44 C44 C45 6.57(19) .
C42 C43 C44 O44 -176.81(12) .
C42 C43 C44 C45 1.92(19) .
C46 C45 C44 O44 177.64(11) .
C46 C45 C44 C43 -0.96(18) .
C44 C43 C42 C41 -0.89(19) .
C44 C45 C46 C41 -1.06(18) .
C32 N31 C36 C35 -0.53(18) .
B1 N31 C36 C35 -179.91(11) .
C41 N1 B1 C11 173.21(10) .
C41 N1 B1 N21 41.59(16) .
C41 N1 B1 N31 -62.98(15) .
C15 C11 B1 N1 51.37(15) .
C12 C11 B1 N1 -137.62(12) .
Fe1 C11 B1 N1 -39.96(15) .
C15 C11 B1 N21 -176.97(10) .
C12 C11 B1 N21 -5.96(16) .
Fe1 C11 B1 N21 91.70(12) .
C15 C11 B1 N31 -75.09(13) .
C12 C11 B1 N31 95.92(13) .
Fe1 C11 B1 N31 -166.42(8) .
C26 N21 B1 N1 59.80(15) .
C22 N21 B1 N1 -117.04(11) .
C26 N21 B1 C11 -72.96(14) .
C22 N21 B1 C11 110.20(11) .
C26 N21 B1 N31 176.27(11) .
C22 N21 B1 N31 -0.58(11) .
C36 N31 B1 N1 -61.08(15) .
C32 N31 B1 N1 119.51(11) .
C36 N31 B1 C11 66.86(14) .
C32 N31 B1 C11 -112.56(11) .
C36 N31 B1 N21 -177.79(11) .
C32 N31 B1 N21 2.79(11) .
C45 C46 C41 C42 2.06(18) .
C45 C46 C41 N1 -176.31(11) .
C43 C42 C41 C46 -1.08(18) .
C43 C42 C41 N1 177.26(12) .
B1 N1 C41 C46 -137.78(13) .
B1 N1 C41 C42 43.93(18) .
C26 N21 C22 C23 -1.06(18) .
B1 N21 C22 C23 175.99(11) .
C26 N21 C22 C32 -178.60(10) .
B1 N21 C22 C32 -1.56(13) .
C24 C23 C22 N21 0.82(19) .
C24 C23 C22 C32 177.86(12) .
N31 C32 C22 N21 3.45(13) .
C33 C32 C22 N21 -179.36(12) .
N31 C32 C22 C23 -173.90(12) .
C33 C32 C22 C23 3.3(2) .
N31 C36 C35 C34 1.1(2) .
C15 C11 C12 C13 -0.14(12) .
B1 C11 C12 C13 -172.43(11) .
Fe1 C11 C12 C13 58.81(8) .
C15 C11 C12 Fe1 -58.96(7) .
B1 C11 C12 Fe1 128.76(12) .
C15 Fe1 C12 C13 -81.69(8) .
C15 Fe1 C12 C13 98.31(8) 2_656
C14 Fe1 C12 C13 142.51(7) 2_656
C14 Fe1 C12 C13 -37.49(7) .
C13 Fe1 C12 C13 180.0 2_656
C12 Fe1 C12 C13 48(28) 2_656
C11 Fe1 C12 C13 -120.37(10) .
C11 Fe1 C12 C13 59.63(10) 2_656
C15 Fe1 C12 C11 38.69(7) .
C15 Fe1 C12 C11 -141.31(7) 2_656
C14 Fe1 C12 C11 -97.11(7) 2_656
C14 Fe1 C12 C11 82.89(7) .
C13 Fe1 C12 C11 -59.63(10) 2_656
C13 Fe1 C12 C11 120.37(10) .
C12 Fe1 C12 C11 168(28) 2_656
C11 Fe1 C12 C11 180.0 2_656
C36 C35 C34 C33 -0.3(2) .
C32 C33 C34 C35 -1.01(19) .
C26 C25 C24 C23 -0.6(2) .
C22 C23 C24 C25 0.0(2) .
C15 C14 C13 C12 -0.49(13) .
Fe1 C14 C13 C12 -59.65(8) .
C15 C14 C13 Fe1 59.15(8) .
C11 C12 C13 C14 0.40(13) .
Fe1 C12 C13 C14 59.25(8) .
C11 C12 C13 Fe1 -58.86(8) .
C15 Fe1 C13 C14 -38.02(7) .
C15 Fe1 C13 C14 141.98(7) 2_656
C14 Fe1 C13 C14 180.0 2_656
C13 Fe1 C13 C14 -154(19) 2_656
C12 Fe1 C13 C14 -119.37(10) .
C12 Fe1 C13 C14 60.63(10) 2_656
C11 Fe1 C13 C14 -82.21(8) .
C11 Fe1 C13 C14 97.79(8) 2_656
C15 Fe1 C13 C12 81.35(8) .
C15 Fe1 C13 C12 -98.65(8) 2_656
C14 Fe1 C13 C12 -60.63(10) 2_656
C14 Fe1 C13 C12 119.37(10) .
C13 Fe1 C13 C12 -34(19) 2_656
C12 Fe1 C13 C12 180.0 2_656
C11 Fe1 C13 C12 37.17(7) .
C11 Fe1 C13 C12 -142.83(7) 2_656
